data_7100556
loop_
_publ_author_name
'Nicholas J. Hill'
'Jennifer A. Moore'
'Michael Findlater'
'Alan H. Cowley'

_publ_section_title
;
Isolation of an intermediate in the insertion of a
carbodiimide into a boron-aryl bond
;
_journal_name_full 'Chemical Communications'
_journal_paper_doi 10.1039/b511080g
_journal_year 2005
_chemical_formula_moiety 'C19 H27 B Cl2 N2'
_chemical_formula_sum 'C19 H27 B Cl2 N2'
_chemical_formula_weight 365.14
_space_group_IT_number 15
_symmetry_cell_setting monoclinic
_symmetry_space_group_name_Hall '-C 2yc'
_symmetry_space_group_name_H-M 'C 1 2/c 1'
_cell_angle_alpha 90
_cell_angle_beta 100.318(5)
_cell_angle_gamma 90
_cell_formula_units_Z 8
_cell_length_a 37.418(5)
_cell_length_b 6.561(5)
_cell_length_c 15.964(5)
_cell_measurement_temperature 153(2)
_cell_volume 3856(3)
_diffrn_ambient_temperature 153(2)
_exptl_crystal_density_diffrn 1.258
_cod_original_sg_symbol_Hall -C2yc
_cod_original_sg_symbol_H-M 'C 2/c'
_cod_database_code 7100556

loop_
_symmetry_equiv_pos_as_xyz
'x, y, z'
'-x, y, -z+1/2'
'x+1/2, y+1/2, z'
'-x+1/2, y+1/2, -z+1/2'
'-x, -y, -z'
'x, -y, z-1/2'
'-x+1/2, -y+1/2, -z'
'x+1/2, -y+1/2, z-1/2'

loop_
_atom_site_label
_atom_site_type_symbol
_atom_site_fract_x
_atom_site_fract_y
_atom_site_fract_z
_atom_site_U_iso_or_equiv
_atom_site_adp_type
_atom_site_occupancy
_atom_site_symmetry_multiplicity
_atom_site_calc_flag
_atom_site_refinement_flags
_atom_site_disorder_assembly
_atom_site_disorder_group
C1 C 0.59558(6) 0.0200(4) 0.17569(13) 0.0249(5) Uani 1 1 d . . .
C2 C 0.57166(6) 0.1665(4) 0.13411(14) 0.0291(6) Uani 1 1 d . . .
H2 H 0.5803 0.2968 0.1266 0.035 Uiso 1 1 calc R . .
C3 C 0.53552(6) 0.1238(4) 0.10382(15) 0.0368(7) Uani 1 1 d . . .
H3 H 0.5203 0.2252 0.0768 0.044 Uiso 1 1 calc R . .
C4 C 0.52186(6) -0.0682(4) 0.11338(15) 0.0375(7) Uani 1 1 d . . .
H4 H 0.4976 -0.0973 0.0926 0.045 Uiso 1 1 calc R . .
C5 C 0.54465(6) -0.2166(4) 0.15404(15) 0.0369(6) Uani 1 1 d . . .
H5 H 0.5356 -0.3462 0.1613 0.044 Uiso 1 1 calc R . .
C6 C 0.58092(6) -0.1741(4) 0.18418(14) 0.0307(6) Uani 1 1 d . . .
H6 H 0.5959 -0.2769 0.2107 0.037 Uiso 1 1 calc R . .
C7 C 0.70075(6) 0.0022(4) 0.14948(13) 0.0248(5) Uani 1 1 d . . .
H7 H 0.7098 0.0327 0.2097 0.030 Uiso 1 1 calc R . .
C8 C 0.71639(6) -0.2030(4) 0.13028(14) 0.0293(6) Uani 1 1 d . . .
H8A H 0.7073 -0.2402 0.0715 0.035 Uiso 1 1 calc R . .
H8B H 0.7088 -0.3068 0.1667 0.035 Uiso 1 1 calc R . .
C9 C 0.75788(6) -0.1919(4) 0.14539(15) 0.0355(6) Uani 1 1 d . . .
H9A H 0.7670 -0.1687 0.2054 0.043 Uiso 1 1 calc R . .
H9B H 0.7675 -0.3210 0.1299 0.043 Uiso 1 1 calc R . .
C10 C 0.77107(6) -0.0217(4) 0.09358(15) 0.0351(6) Uani 1 1 d . . .
H10A H 0.7974 -0.0134 0.1072 0.042 Uiso 1 1 calc R . .
H10B H 0.7642 -0.0520 0.0334 0.042 Uiso 1 1 calc R . .
C11 C 0.75477(6) 0.1808(4) 0.11262(14) 0.0331(6) Uani 1 1 d . . .
H11A H 0.7625 0.2855 0.0768 0.040 Uiso 1 1 calc R . .
H11B H 0.7637 0.2175 0.1715 0.040 Uiso 1 1 calc R . .
C12 C 0.71342(6) 0.1726(4) 0.09724(14) 0.0281(6) Uani 1 1 d . . .
H12A H 0.7039 0.3018 0.1130 0.034 Uiso 1 1 calc R . .
H12B H 0.7042 0.1494 0.0372 0.034 Uiso 1 1 calc R . .
C13 C 0.64318(6) -0.0624(4) 0.06339(14) 0.0257(5) Uani 1 1 d . . .
C14 C 0.61102(6) -0.2550(4) -0.06281(13) 0.0268(6) Uani 1 1 d . . .
H14 H 0.6254 -0.2785 -0.1075 0.032 Uiso 1 1 calc R . .
C15 C 0.60948(7) -0.4518(4) -0.01434(15) 0.0393(7) Uani 1 1 d . . .
H15A H 0.5971 -0.4289 0.0332 0.047 Uiso 1 1 calc R . .
H15B H 0.6339 -0.4979 0.0081 0.047 Uiso 1 1 calc R . .
C16 C 0.58943(8) -0.6148(4) -0.07278(16) 0.0444(7) Uani 1 1 d . . .
H16A H 0.6035 -0.6488 -0.1163 0.053 Uiso 1 1 calc R . .
H16B H 0.5872 -0.7370 -0.0399 0.053 Uiso 1 1 calc R . .
C17 C 0.55210(7) -0.5448(4) -0.11482(16) 0.0444(7) Uani 1 1 d . . .
H17A H 0.5371 -0.5254 -0.0719 0.053 Uiso 1 1 calc R . .
H17B H 0.5409 -0.6488 -0.1541 0.053 Uiso 1 1 calc R . .
C18 C 0.55428(7) -0.3473(4) -0.16250(15) 0.0386(7) Uani 1 1 d . . .
H18A H 0.5299 -0.3018 -0.1865 0.046 Uiso 1 1 calc R . .
H18B H 0.5672 -0.3706 -0.2091 0.046 Uiso 1 1 calc R . .
C19 C 0.57368(6) -0.1812(4) -0.10432(15) 0.0326(6) Uani 1 1 d . . .
H19A H 0.5760 -0.0592 -0.1373 0.039 Uiso 1 1 calc R . .
H19B H 0.5596 -0.1476 -0.0608 0.039 Uiso 1 1 calc R . .
B1 B 0.63763(7) 0.0636(4) 0.20723(16) 0.0250(6) Uani 1 1 d . . .
N1 N 0.66004(5) -0.0051(3) 0.13683(11) 0.0232(4) Uani 1 1 d . . .
N2 N 0.62869(5) -0.0940(3) -0.00632(12) 0.0303(5) Uani 1 1 d . . .
Cl1 Cl 0.648020(15) 0.34269(9) 0.22718(4) 0.03174(19) Uani 1 1 d . . .
Cl2 Cl 0.657311(15) -0.07957(10) 0.30631(3) 0.03173(19) Uani 1 1 d . . .

loop_
_atom_site_aniso_label
_atom_site_aniso_U_11
_atom_site_aniso_U_22
_atom_site_aniso_U_33
_atom_site_aniso_U_23
_atom_site_aniso_U_13
_atom_site_aniso_U_12
C1 0.0281(13) 0.0277(15) 0.0203(11) -0.0019(11) 0.0085(9) 0.0000(11)
C2 0.0291(14) 0.0293(15) 0.0292(13) 0.0032(11) 0.0063(10) 0.0016(11)
C3 0.0292(15) 0.0423(19) 0.0368(14) 0.0049(13) 0.0002(11) 0.0060(12)
C4 0.0260(14) 0.0477(18) 0.0371(14) 0.0022(13) 0.0012(11) -0.0069(13)
C5 0.0319(15) 0.0384(17) 0.0397(15) 0.0042(13) 0.0049(11) -0.0102(13)
C6 0.0295(14) 0.0297(16) 0.0320(13) 0.0029(12) 0.0036(10) 0.0033(12)
C7 0.0206(13) 0.0299(14) 0.0237(12) -0.0039(11) 0.0037(9) -0.0024(10)
C8 0.0312(14) 0.0281(15) 0.0289(13) -0.0022(11) 0.0058(10) -0.0001(11)
C9 0.0301(14) 0.0409(18) 0.0352(14) -0.0005(12) 0.0053(11) 0.0086(12)
C10 0.0229(14) 0.0541(19) 0.0291(13) 0.0014(13) 0.0066(10) 0.0025(12)
C11 0.0296(14) 0.0429(17) 0.0278(13) -0.0003(12) 0.0081(10) -0.0050(12)
C12 0.0278(13) 0.0279(15) 0.0293(13) -0.0004(11) 0.0068(10) 0.0004(11)
C13 0.0224(13) 0.0272(15) 0.0299(14) 0.0021(11) 0.0110(10) -0.0001(10)
C14 0.0299(13) 0.0284(15) 0.0222(12) -0.0041(11) 0.0050(10) -0.0050(11)
C15 0.0531(17) 0.0328(17) 0.0309(14) 0.0002(12) 0.0041(12) 0.0062(13)
C16 0.068(2) 0.0239(16) 0.0422(16) -0.0007(13) 0.0124(14) -0.0026(14)
C17 0.0528(18) 0.0417(19) 0.0407(15) -0.0107(13) 0.0142(13) -0.0207(14)
C18 0.0360(15) 0.0389(17) 0.0380(15) -0.0023(13) -0.0012(11) -0.0046(13)
C19 0.0349(15) 0.0267(15) 0.0332(13) 0.0002(12) -0.0022(10) -0.0017(11)
B1 0.0240(15) 0.0288(17) 0.0222(13) 0.0014(12) 0.0042(10) 0.0011(12)
N1 0.0237(11) 0.0236(11) 0.0219(10) -0.0002(9) 0.0029(8) -0.0004(8)
N2 0.0288(11) 0.0395(14) 0.0230(11) -0.0022(10) 0.0058(8) -0.0025(10)
Cl1 0.0311(4) 0.0285(4) 0.0357(4) -0.0066(3) 0.0064(2) -0.0014(3)
Cl2 0.0299(4) 0.0408(4) 0.0244(3) 0.0045(3) 0.0048(2) 0.0024(3)

loop_
_geom_bond_atom_site_label_1
_geom_bond_atom_site_label_2
_geom_bond_distance
_geom_bond_site_symmetry_2
_geom_bond_publ_flag
C1 C2 1.397(3) . ?
C1 C6 1.403(3) . ?
C1 B1 1.590(3) . ?
C2 C3 1.381(3) . ?
C2 H2 0.9300 . ?
C3 C4 1.378(4) . ?
C3 H3 0.9300 . ?
C4 C5 1.378(3) . ?
C4 H4 0.9300 . ?
C5 C6 1.384(3) . ?
C5 H5 0.9300 . ?
C6 H6 0.9300 . ?
C7 N1 1.501(3) . ?
C7 C8 1.520(3) . ?
C7 C12 1.521(3) . ?
C7 H7 0.9800 . ?
C8 C9 1.530(3) . ?
C8 H8A 0.9700 . ?
C8 H8B 0.9700 . ?
C9 C10 1.523(3) . ?
C9 H9A 0.9700 . ?
C9 H9B 0.9700 . ?
C10 C11 1.515(3) . ?
C10 H10A 0.9700 . ?
C10 H10B 0.9700 . ?
C11 C12 1.523(3) . ?
C11 H11A 0.9700 . ?
C11 H11B 0.9700 . ?
C12 H12A 0.9700 . ?
C12 H12B 0.9700 . ?
C13 N2 1.166(3) . ?
C13 N1 1.284(3) . ?
C14 N2 1.468(3) . ?
C14 C15 1.511(3) . ?
C14 C19 1.515(3) . ?
C14 H14 0.9800 . ?
C15 C16 1.525(4) . ?
C15 H15A 0.9700 . ?
C15 H15B 0.9700 . ?
C16 C17 1.509(4) . ?
C16 H16A 0.9700 . ?
C16 H16B 0.9700 . ?
C17 C18 1.513(4) . ?
C17 H17A 0.9700 . ?
C17 H17B 0.9700 . ?
C18 C19 1.528(3) . ?
C18 H18A 0.9700 . ?
C18 H18B 0.9700 . ?
C19 H19A 0.9700 . ?
C19 H19B 0.9700 . ?
B1 N1 1.583(3) . ?
B1 Cl2 1.873(3) . ?
B1 Cl1 1.887(3) . ?

loop_
_cod_related_entry_id
_cod_related_entry_database
_cod_related_entry_code
1 ChemSpider 21150253
